data_4303642
loop_
_publ_author_name
'Li-Cheng Song'
'Jing Yan'
'Yu-Long Li'
'De-Fu Wang'
'Qing-Mei Hu'

_publ_section_title
;
Synthetic and Structural Studies on l-Cysteinyl Group-Containing
Diiron/Triiron Azadithiolates as Active Site Models of [FeFe]-Hydrogenases
;
_journal_name_full 'Inorganic Chemistry'
_journal_page_first 11376
_journal_page_last 11381
_journal_paper_doi 10.1021/ic9006179
_journal_volume 48
_journal_year 2009
_chemical_formula_sum 'C37 H41 Fe2 N2 O9 P S3'
_chemical_formula_weight 896.57
_chemical_name_systematic
; 
 ? 
;
_space_group_IT_number 2
_symmetry_cell_setting triclinic
_symmetry_space_group_name_Hall '-P 1'
_symmetry_space_group_name_H-M 'P -1'
_atom_sites_solution_hydrogens geom
_atom_sites_solution_primary direct
_atom_sites_solution_secondary difmap
_audit_creation_method SHELXL-97
_cell_angle_alpha 102.22(3)
_cell_angle_beta 97.95(3)
_cell_angle_gamma 91.78(3)
_cell_formula_units_Z 2
_cell_length_a 9.3216(19)
_cell_length_b 12.769(3)
_cell_length_c 17.815(4)
_cell_measurement_reflns_used 4248
_cell_measurement_temperature 113(2)
_cell_measurement_theta_max 32.383
_cell_measurement_theta_min 1.635
_cell_volume 2048.5(8)
_computing_cell_refinement crystalclear
_computing_data_collection crystalclear
_computing_data_reduction crystalclear
_computing_molecular_graphics 'Bruker SHELXTL'
_computing_publication_material 'Bruker SHELXTL'
_computing_structure_refinement 'SHELXL-97 (Sheldrick, 1997)'
_computing_structure_solution 'SHELXS-97 (Sheldrick, 1990)'
_diffrn_ambient_temperature 113(2)
_diffrn_measured_fraction_theta_full 0.995
_diffrn_measured_fraction_theta_max 0.995
_diffrn_measurement_device_type 'rigaku saturn'
_diffrn_measurement_method '\w scans'
_diffrn_radiation_monochromator confocal
_diffrn_radiation_source 'rotating anode'
_diffrn_radiation_type MoK\a
_diffrn_radiation_wavelength 0.71073
_diffrn_reflns_av_R_equivalents 0.0369
_diffrn_reflns_av_sigmaI/netI 0.0638
_diffrn_reflns_limit_h_max 11
_diffrn_reflns_limit_h_min -10
_diffrn_reflns_limit_k_max 13
_diffrn_reflns_limit_k_min -15
_diffrn_reflns_limit_l_max 19
_diffrn_reflns_limit_l_min -21
_diffrn_reflns_number 12878
_diffrn_reflns_theta_full 25.02
_diffrn_reflns_theta_max 25.02
_diffrn_reflns_theta_min 1.18
_exptl_absorpt_coefficient_mu 0.954
_exptl_absorpt_correction_T_max 0.9812
_exptl_absorpt_correction_T_min 0.9107
_exptl_absorpt_correction_type multi-scan
_exptl_absorpt_process_details crystalclear
_exptl_crystal_density_diffrn 1.453
_exptl_crystal_density_method 'not measured'
_exptl_crystal_F_000 928
_exptl_crystal_size_max 0.10
_exptl_crystal_size_mid 0.02
_exptl_crystal_size_min 0.02
_refine_diff_density_max 1.003
_refine_diff_density_min -0.474
_refine_diff_density_rms 0.109
_refine_ls_extinction_method none
_refine_ls_goodness_of_fit_ref 1.166
_refine_ls_hydrogen_treatment constr
_refine_ls_matrix_type full
_refine_ls_number_parameters 541
_refine_ls_number_reflns 7201
_refine_ls_number_restraints 94
_refine_ls_restrained_S_all 1.168
_refine_ls_R_factor_all 0.0806
_refine_ls_R_factor_gt 0.0654
_refine_ls_shift/su_max 0.002
_refine_ls_shift/su_mean 0.000
_refine_ls_structure_factor_coef Fsqd
_refine_ls_weighting_details 'calc w=1/[\s^2^(Fo^2^)+(0.0505P)^2^+8.6403P] where P=(Fo^2^+2Fc^2^)/3'
_refine_ls_weighting_scheme calc
_refine_ls_wR_factor_gt 0.1560
_refine_ls_wR_factor_ref 0.1688
_reflns_number_gt 5961
_reflns_number_total 7201
_reflns_threshold_expression >2sigma(I)
_cod_data_source_file ic9006179_si_001.cif
_cod_data_source_block r71205c
_cod_depositor_comments
;
The following automatic conversions were performed:
'_symmetry_cell_setting' value 'Triclinic' changed to 'triclinic'
according to '/home/saulius/struct/CIF-dictionaries/cif_core.dic'
dictionary named 'cif_core.dic' version 2.4.1 from
2010-06-29.

'_exptl_absorpt_correction_type' value 'MULTI-SCAN' changed
to 'multi-scan' according to
'/home/saulius/struct/CIF-dictionaries/cif_core.dic' dictionary named
'cif_core.dic' version 2.4.1 from
2010-06-29.

'_refine_ls_hydrogen_treatment' value 'CONSTR' changed to
'constr' according to '/home/saulius/struct/CIF-dictionaries/cif_core.dic'
dictionary named 'cif_core.dic' version 2.4.1 from 2010-06-29.

Automatic conversion script
Id: cif_fix_enum 1527 2010-12-29 10:47:43Z saulius 
;
_cod_original_cell_volume 2048.6(7)
_cod_database_code 4303642

loop_
_symmetry_equiv_pos_as_xyz
'x, y, z'
'-x, -y, -z'

loop_
_atom_site_label
_atom_site_type_symbol
_atom_site_fract_x
_atom_site_fract_y
_atom_site_fract_z
_atom_site_U_iso_or_equiv
_atom_site_adp_type
_atom_site_occupancy
_atom_site_symmetry_multiplicity
_atom_site_calc_flag
_atom_site_refinement_flags
_atom_site_disorder_assembly
_atom_site_disorder_group
Fe1 Fe 0.76861(6) 0.12964(4) 0.63685(3) 0.01876(13) Uani 1 1 d . . .
Fe2 Fe 0.74254(6) 0.00924(4) 0.73019(3) 0.02119(13) Uani 1 1 d . . .
P1 P 0.72267(10) 0.27039(7) 0.58192(5) 0.0180(2) Uani 1 1 d . . .
S1 S 0.55637(10) 0.04132(7) 0.64313(5) 0.0212(2) Uani 1 1 d . . .
S2 S 0.77456(11) 0.19114(7) 0.76573(5) 0.0229(2) Uani 1 1 d . . .
O1 O 0.5832(4) -0.0486(3) 0.84959(19) 0.0497(9) Uani 1 1 d . . .
O2 O 1.0483(3) 0.0069(3) 0.79531(19) 0.0426(9) Uani 1 1 d . . .
O3 O 0.7414(3) -0.2110(2) 0.63853(18) 0.0380(8) Uani 1 1 d . . .
O4 O 1.0836(3) 0.1631(3) 0.65653(18) 0.0410(8) Uani 1 1 d . . .
O5 O 0.7870(4) -0.0329(2) 0.49669(18) 0.0441(9) Uani 1 1 d . . .
O6 O 0.3138(4) 0.6575(3) 1.0070(2) 0.0546(10) Uani 1 1 d . . .
O7 O 0.0955(4) 0.6865(3) 0.94070(19) 0.0528(10) Uani 1 1 d . . .
O8 O 0.1760(4) 0.5138(3) 1.1120(2) 0.0552(10) Uani 1 1 d . . .
O9 O 0.3749(4) 0.4240(3) 1.09572(19) 0.0570(11) Uani 1 1 d . . .
N1 N 0.4876(4) 0.1605(3) 0.78046(18) 0.0253(8) Uani 1 1 d . A .
N2 N 0.1425(4) 0.5238(3) 0.9553(2) 0.0421(11) Uani 1 1 d . . .
H2 H 0.0572 0.5063 0.9293 0.050 Uiso 1 1 calc R . .
C1 C 0.6442(5) -0.0222(3) 0.8046(3) 0.0334(11) Uani 1 1 d . . .
C2 C 0.9274(5) 0.0080(3) 0.7717(2) 0.0291(10) Uani 1 1 d . . .
C3 C 0.7412(5) -0.1237(3) 0.6741(2) 0.0291(10) Uani 1 1 d . . .
C4 C 0.9590(4) 0.1524(3) 0.6500(2) 0.0245(9) Uani 1 1 d . . .
C5 C 0.7760(4) 0.0322(3) 0.5510(2) 0.0270(10) Uani 1 1 d . . .
C6 C 0.5425(4) 0.3226(3) 0.5847(2) 0.0205(9) Uani 1 1 d . . .
C7 C 0.5202(4) 0.4269(3) 0.6198(2) 0.0266(10) Uani 1 1 d . . .
H7A H 0.5995 0.4748 0.6417 0.032 Uiso 1 1 calc R . .
C8 C 0.3801(5) 0.4611(3) 0.6226(3) 0.0369(12) Uani 1 1 d . . .
H8A H 0.3662 0.5313 0.6466 0.044 Uiso 1 1 calc R . .
C9 C 0.2622(4) 0.3904(3) 0.5898(2) 0.0323(11) Uani 1 1 d . . .
H9A H 0.1686 0.4127 0.5924 0.039 Uiso 1 1 calc R . .
C10 C 0.2824(4) 0.2872(3) 0.5532(2) 0.0284(10) Uani 1 1 d . . .
H10A H 0.2025 0.2405 0.5298 0.034 Uiso 1 1 calc R . .
C11 C 0.4212(4) 0.2525(3) 0.5511(2) 0.0247(9) Uani 1 1 d . . .
H11A H 0.4340 0.1820 0.5273 0.030 Uiso 1 1 calc R . .
C12 C 0.8416(4) 0.3919(3) 0.6187(2) 0.0192(8) Uani 1 1 d . . .
C13 C 0.8562(4) 0.4667(3) 0.5727(2) 0.0237(9) Uani 1 1 d . . .
H13A H 0.8105 0.4519 0.5215 0.028 Uiso 1 1 calc R . .
C14 C 0.9378(4) 0.5625(3) 0.6025(2) 0.0260(10) Uani 1 1 d . . .
H14A H 0.9473 0.6113 0.5712 0.031 Uiso 1 1 calc R . .
C15 C 1.0054(4) 0.5859(3) 0.6791(2) 0.0287(10) Uani 1 1 d . . .
H15A H 1.0596 0.6505 0.6994 0.034 Uiso 1 1 calc R . .
C16 C 0.9917(5) 0.5122(3) 0.7250(2) 0.0318(11) Uani 1 1 d . . .
H16A H 1.0374 0.5276 0.7763 0.038 Uiso 1 1 calc R . .
C17 C 0.9110(4) 0.4166(3) 0.6957(2) 0.0275(10) Uani 1 1 d . . .
H17A H 0.9025 0.3680 0.7273 0.033 Uiso 1 1 calc R . .
C18 C 0.7388(4) 0.2383(3) 0.4781(2) 0.0201(9) Uani 1 1 d . . .
C19 C 0.6302(4) 0.2520(3) 0.4196(2) 0.0268(10) Uani 1 1 d . . .
H19A H 0.5475 0.2862 0.4326 0.032 Uiso 1 1 calc R . .
C20 C 0.6444(5) 0.2152(3) 0.3423(2) 0.0318(11) Uani 1 1 d . . .
H20A H 0.5702 0.2235 0.3038 0.038 Uiso 1 1 calc R . .
C21 C 0.7674(5) 0.1663(3) 0.3217(2) 0.0312(11) Uani 1 1 d . . .
H21A H 0.7757 0.1411 0.2696 0.037 Uiso 1 1 calc R . .
C22 C 0.8784(5) 0.1553(3) 0.3792(2) 0.0311(11) Uani 1 1 d . . .
H22A H 0.9626 0.1240 0.3656 0.037 Uiso 1 1 calc R . .
C23 C 0.8649(4) 0.1902(3) 0.4562(2) 0.0262(10) Uani 1 1 d . . .
H23A H 0.9400 0.1819 0.4943 0.031 Uiso 1 1 calc R . .
C24 C 0.4295(4) 0.1179(3) 0.6995(2) 0.0255(10) Uani 1 1 d . . .
H24A H 0.4003 0.1771 0.6758 0.031 Uiso 1 1 calc R . .
H24B H 0.3434 0.0719 0.6969 0.031 Uiso 1 1 calc R . .
C25 C 0.6017(4) 0.2439(3) 0.7911(2) 0.0275(10) Uani 1 1 d . . .
H25A H 0.6168 0.2826 0.8449 0.033 Uiso 1 1 calc R . .
H25B H 0.5712 0.2943 0.7592 0.033 Uiso 1 1 calc R . .
C26 C 0.3817(5) 0.1797(4) 0.8338(3) 0.0671(17) Uani 1 1 d D . .
C27 C 0.3041(7) 0.2827(6) 0.8185(5) 0.037(2) Uani 0.40 1 d PDU A 1
S3 S 0.1327(3) 0.3037(3) 0.85175(17) 0.0421(8) Uani 0.40 1 d PDU A 1
C28 C 0.1570(13) 0.3305(6) 0.9537(4) 0.054(3) Uani 0.40 1 d PDU A 1
C27' C 0.2444(8) 0.2352(5) 0.8314(6) 0.038(2) Uani 0.40 1 d PDU A 2
S3' S 0.3039(3) 0.3715(2) 0.83914(13) 0.0286(6) Uani 0.40 1 d PDU A 2
C28' C 0.3569(7) 0.4178(8) 0.9416(3) 0.025(2) Uani 0.40 1 d PDU A 2
C27A C 0.3813(10) 0.2032(16) 0.9064(7) 0.029(4) Uani 0.20 1 d PDU A 3
S3A S 0.2258(6) 0.2034(4) 0.9554(3) 0.0377(14) Uani 0.20 1 d PDU A 3
C28A C 0.194(3) 0.3380(7) 0.9481(13) 0.043(3) Uani 0.20 1 d PDU A 3
C29 C 0.2278(5) 0.4444(4) 0.9819(3) 0.0471(14) Uani 1 1 d D . .
C30 C 0.1962(6) 0.6260(4) 0.9710(3) 0.0448(13) Uani 1 1 d . . .
C31 C 0.1299(10) 0.8011(4) 0.9461(3) 0.085(3) Uani 1 1 d . . .
C32 C -0.0111(11) 0.8338(5) 0.9068(4) 0.121(4) Uani 1 1 d . A .
H32A H -0.0876 0.8240 0.9361 0.181 Uiso 1 1 calc R . .
H32B H -0.0342 0.7903 0.8552 0.181 Uiso 1 1 calc R . .
H32C H -0.0008 0.9080 0.9042 0.181 Uiso 1 1 calc R . .
C33 C 0.2564(11) 0.8153(6) 0.9038(4) 0.118(3) Uani 1 1 d . A .
H33A H 0.2333 0.7776 0.8506 0.177 Uiso 1 1 calc R . .
H33B H 0.3406 0.7871 0.9280 0.177 Uiso 1 1 calc R . .
H33C H 0.2757 0.8903 0.9061 0.177 Uiso 1 1 calc R . .
C34 C 0.1598(12) 0.8603(5) 1.0314(3) 0.118(4) Uani 1 1 d . A .
H34A H 0.0759 0.8513 1.0557 0.177 Uiso 1 1 calc R . .
H34B H 0.1809 0.9353 1.0345 0.177 Uiso 1 1 calc R . .
H34C H 0.2413 0.8313 1.0574 0.177 Uiso 1 1 calc R . .
C35 C 0.2545(6) 0.4667(4) 1.0707(3) 0.0421(12) Uani 1 1 d . A .
C36 C 0.4104(8) 0.4332(4) 1.1802(3) 0.0646(18) Uani 1 1 d . . .
H36A H 0.5150 0.4375 1.1949 0.078 Uiso 1 1 calc R . .
H36B H 0.3735 0.4985 1.2075 0.078 Uiso 1 1 calc R . .
C37 C 0.3472(10) 0.3413(5) 1.2026(4) 0.091(3) Uani 1 1 d . . .
H37A H 0.3709 0.3486 1.2577 0.137 Uiso 1 1 calc R . .
H37B H 0.3850 0.2768 1.1763 0.137 Uiso 1 1 calc R . .
H37C H 0.2436 0.3375 1.1886 0.137 Uiso 1 1 calc R . .

loop_
_atom_site_aniso_label
_atom_site_aniso_U_11
_atom_site_aniso_U_22
_atom_site_aniso_U_33
_atom_site_aniso_U_23
_atom_site_aniso_U_13
_atom_site_aniso_U_12
Fe1 0.0171(3) 0.0166(2) 0.0230(3) 0.0051(2) 0.0034(2) 0.0004(2)
Fe2 0.0230(3) 0.0170(2) 0.0244(3) 0.0064(2) 0.0034(2) 0.0017(2)
P1 0.0155(4) 0.0165(4) 0.0219(4) 0.0048(3) 0.0019(4) -0.0002(3)
S1 0.0178(4) 0.0192(4) 0.0258(5) 0.0039(4) 0.0022(4) -0.0003(3)
S2 0.0248(5) 0.0187(4) 0.0243(4) 0.0046(4) 0.0013(4) -0.0010(4)
O1 0.061(2) 0.0441(17) 0.0555(18) 0.0238(15) 0.0285(16) 0.0039(16)
O2 0.0357(18) 0.0429(17) 0.0469(18) 0.0100(14) -0.0031(15) 0.0081(14)
O3 0.0397(17) 0.0248(14) 0.0457(17) 0.0003(13) 0.0039(14) 0.0061(13)
O4 0.0205(15) 0.0535(18) 0.0526(18) 0.0189(15) 0.0067(13) 0.0037(14)
O5 0.060(2) 0.0245(15) 0.0472(18) -0.0043(13) 0.0247(16) -0.0026(14)
O6 0.063(2) 0.054(2) 0.0467(19) 0.0092(16) 0.0127(17) -0.0040(18)
O7 0.083(3) 0.0398(17) 0.0369(17) 0.0123(14) 0.0049(17) 0.0140(18)
O8 0.069(2) 0.057(2) 0.0473(19) 0.0161(16) 0.0271(17) 0.0146(18)
O9 0.080(3) 0.054(2) 0.0398(18) 0.0132(16) 0.0107(18) 0.0229(19)
N1 0.0246(16) 0.0260(16) 0.0261(16) 0.0057(13) 0.0058(13) 0.0054(13)
N2 0.043(2) 0.039(2) 0.045(2) 0.0098(17) 0.0106(18) 0.0078(18)
C1 0.041(2) 0.0211(19) 0.040(2) 0.0064(17) 0.011(2) 0.0058(18)
C2 0.033(2) 0.0236(19) 0.032(2) 0.0078(16) 0.0019(18) 0.0068(17)
C3 0.030(2) 0.0263(19) 0.033(2) 0.0137(16) 0.0001(17) 0.0037(17)
C4 0.024(2) 0.0276(19) 0.0244(18) 0.0099(15) 0.0048(16) 0.0029(16)
C5 0.028(2) 0.0194(17) 0.035(2) 0.0101(16) 0.0075(17) -0.0008(16)
C6 0.0171(18) 0.0204(17) 0.0243(18) 0.0085(14) -0.0015(15) -0.0014(14)
C7 0.022(2) 0.0263(19) 0.027(2) 0.0007(16) -0.0002(16) -0.0013(16)
C8 0.027(2) 0.029(2) 0.050(3) -0.003(2) 0.008(2) 0.0068(18)
C9 0.020(2) 0.038(2) 0.043(2) 0.0134(19) 0.0077(18) 0.0120(17)
C10 0.0197(19) 0.033(2) 0.034(2) 0.0133(17) 0.0012(16) -0.0046(16)
C11 0.0185(19) 0.0205(17) 0.035(2) 0.0088(16) 0.0009(16) 0.0019(15)
C12 0.0154(17) 0.0178(16) 0.0256(18) 0.0069(14) 0.0031(14) 0.0028(14)
C13 0.0202(19) 0.0258(18) 0.0236(18) 0.0042(15) 0.0002(15) -0.0008(15)
C14 0.028(2) 0.0188(17) 0.034(2) 0.0092(15) 0.0078(17) 0.0018(16)
C15 0.027(2) 0.0194(18) 0.038(2) 0.0024(16) 0.0047(18) -0.0051(16)
C16 0.033(2) 0.030(2) 0.029(2) 0.0028(17) -0.0019(18) -0.0064(18)
C17 0.031(2) 0.0231(18) 0.0277(19) 0.0082(16) 0.0013(17) -0.0044(17)
C18 0.0235(19) 0.0149(16) 0.0220(17) 0.0050(14) 0.0022(15) -0.0011(14)
C19 0.024(2) 0.0264(19) 0.029(2) 0.0072(16) 0.0010(16) 0.0006(16)
C20 0.037(2) 0.029(2) 0.027(2) 0.0087(16) -0.0046(18) -0.0041(18)
C21 0.044(2) 0.0250(19) 0.025(2) 0.0052(16) 0.0088(18) -0.0067(18)
C22 0.032(2) 0.031(2) 0.030(2) 0.0022(17) 0.0131(18) 0.0008(18)
C23 0.024(2) 0.0301(19) 0.0254(19) 0.0088(16) 0.0035(16) 0.0011(16)
C24 0.0181(19) 0.0261(19) 0.032(2) 0.0047(16) 0.0047(16) 0.0005(15)
C25 0.031(2) 0.0206(18) 0.032(2) 0.0039(16) 0.0080(17) 0.0035(16)
C26 0.060(3) 0.064(3) 0.067(3) -0.026(3) 0.042(3) -0.023(3)
C27 0.024(3) 0.053(4) 0.032(3) 0.000(3) 0.008(3) 0.011(3)
S3 0.0278(13) 0.0479(15) 0.0459(15) -0.0014(13) 0.0065(12) 0.0041(12)
C28 0.057(5) 0.053(4) 0.058(4) 0.017(4) 0.026(4) 0.004(4)
C27' 0.031(4) 0.047(4) 0.036(4) 0.006(3) 0.011(3) -0.007(3)
S3' 0.0265(12) 0.0396(13) 0.0219(11) 0.0082(10) 0.0068(10) 0.0139(10)
C28' 0.018(4) 0.034(4) 0.023(4) 0.006(3) 0.008(3) 0.005(3)
C27A 0.034(7) 0.027(6) 0.025(6) 0.006(5) 0.002(6) 0.004(6)
S3A 0.043(3) 0.038(3) 0.034(3) 0.004(2) 0.018(2) 0.003(2)
C28A 0.042(4) 0.048(4) 0.046(4) 0.014(4) 0.024(4) 0.001(4)
C29 0.065(3) 0.039(2) 0.042(3) 0.013(2) 0.016(2) 0.017(2)
C30 0.058(3) 0.046(3) 0.035(2) 0.009(2) 0.021(2) 0.007(2)
C31 0.171(7) 0.038(3) 0.040(3) 0.016(2) -0.019(4) 0.004(4)
C32 0.223(10) 0.059(4) 0.072(4) 0.021(3) -0.029(5) 0.053(5)
C33 0.214(10) 0.092(4) 0.057(4) 0.045(3) 0.016(5) -0.033(6)
C34 0.258(11) 0.039(3) 0.043(3) 0.006(3) -0.025(5) 0.027(5)
C35 0.055(3) 0.032(2) 0.045(2) 0.010(2) 0.024(2) 0.010(2)
C36 0.103(5) 0.057(3) 0.036(3) 0.020(2) 0.000(3) 0.015(3)
C37 0.141(7) 0.065(4) 0.071(4) 0.027(3) 0.002(4) 0.003(4)

loop_
_atom_type_symbol
_atom_type_description
_atom_type_scat_dispersion_real
_atom_type_scat_dispersion_imag
_atom_type_scat_source
C C 0.0033 0.0016 'International Tables Vol C Tables 4.2.6.8 and 6.1.1.4'
H H 0.0000 0.0000 'International Tables Vol C Tables 4.2.6.8 and 6.1.1.4'
N N 0.0061 0.0033 'International Tables Vol C Tables 4.2.6.8 and 6.1.1.4'
O O 0.0106 0.0060 'International Tables Vol C Tables 4.2.6.8 and 6.1.1.4'
P P 0.1023 0.0942 'International Tables Vol C Tables 4.2.6.8 and 6.1.1.4'
S S 0.1246 0.1234 'International Tables Vol C Tables 4.2.6.8 and 6.1.1.4'
Fe Fe 0.3463 0.8444 'International Tables Vol C Tables 4.2.6.8 and 6.1.1.4'

loop_
_geom_angle_atom_site_label_1
_geom_angle_atom_site_label_2
_geom_angle_atom_site_label_3
_geom_angle
_geom_angle_site_symmetry_1
_geom_angle_site_symmetry_3
_geom_angle_publ_flag
C4 Fe1 C5 90.04(18) . . ?
C4 Fe1 P1 94.86(14) . . ?
C5 Fe1 P1 97.92(14) . . ?
C4 Fe1 S2 88.90(13) . . ?
C5 Fe1 S2 155.80(14) . . ?
P1 Fe1 S2 106.26(5) . . ?
C4 Fe1 S1 155.33(13) . . ?
C5 Fe1 S1 86.19(14) . . ?
P1 Fe1 S1 109.80(5) . . ?
S2 Fe1 S1 84.77(5) . . ?
C4 Fe1 Fe2 100.73(13) . . ?
C5 Fe1 Fe2 100.08(13) . . ?
P1 Fe1 Fe2 156.08(4) . . ?
S2 Fe1 Fe2 56.49(3) . . ?
S1 Fe1 Fe2 56.21(4) . . ?
C3 Fe2 C2 92.56(19) . . ?
C3 Fe2 C1 97.35(19) . . ?
C2 Fe2 C1 103.0(2) . . ?
C3 Fe2 S1 88.98(14) . . ?
C2 Fe2 S1 155.90(15) . . ?
C1 Fe2 S1 100.69(15) . . ?
C3 Fe2 S2 160.27(14) . . ?
C2 Fe2 S2 86.06(13) . . ?
C1 Fe2 S2 102.14(13) . . ?
S1 Fe2 S2 84.49(5) . . ?
C3 Fe2 Fe1 105.28(14) . . ?
C2 Fe2 Fe1 100.20(14) . . ?
C1 Fe2 Fe1 146.65(14) . . ?
S1 Fe2 Fe1 56.39(4) . . ?
S2 Fe2 Fe1 55.85(4) . . ?
C12 P1 C6 102.12(16) . . ?
C12 P1 C18 102.78(17) . . ?
C6 P1 C18 103.88(17) . . ?
C12 P1 Fe1 117.51(13) . . ?
C6 P1 Fe1 117.02(13) . . ?
C18 P1 Fe1 111.68(12) . . ?
C24 S1 Fe2 106.54(13) . . ?
C24 S1 Fe1 116.80(13) . . ?
Fe2 S1 Fe1 67.39(4) . . ?
C25 S2 Fe1 112.97(14) . . ?
C25 S2 Fe2 107.93(13) . . ?
Fe1 S2 Fe2 67.66(4) . . ?
C30 O7 C31 120.1(5) . . ?
C35 O9 C36 117.0(4) . . ?
C25 N1 C24 113.0(3) . . ?
C25 N1 C26 116.0(3) . . ?
C24 N1 C26 116.0(3) . . ?
C30 N2 C29 119.5(4) . . ?
C30 N2 H2 120.2 . . ?
C29 N2 H2 120.2 . . ?
O1 C1 Fe2 175.7(4) . . ?
O2 C2 Fe2 176.9(4) . . ?
O3 C3 Fe2 178.9(4) . . ?
O4 C4 Fe1 177.1(4) . . ?
O5 C5 Fe1 176.7(4) . . ?
C7 C6 C11 118.5(4) . . ?
C7 C6 P1 123.2(3) . . ?
C11 C6 P1 118.3(3) . . ?
C6 C7 C8 120.7(4) . . ?
C6 C7 H7A 119.7 . . ?
C8 C7 H7A 119.7 . . ?
C9 C8 C7 119.8(4) . . ?
C9 C8 H8A 120.1 . . ?
C7 C8 H8A 120.1 . . ?
C10 C9 C8 120.2(4) . . ?
C10 C9 H9A 119.9 . . ?
C8 C9 H9A 119.9 . . ?
C9 C10 C11 120.2(4) . . ?
C9 C10 H10A 119.9 . . ?
C11 C10 H10A 119.9 . . ?
C10 C11 C6 120.6(3) . . ?
C10 C11 H11A 119.7 . . ?
C6 C11 H11A 119.7 . . ?
C13 C12 C17 118.4(3) . . ?
C13 C12 P1 120.8(3) . . ?
C17 C12 P1 120.6(3) . . ?
C14 C13 C12 120.8(3) . . ?
C14 C13 H13A 119.6 . . ?
C12 C13 H13A 119.6 . . ?
C13 C14 C15 120.1(4) . . ?
C13 C14 H14A 119.9 . . ?
C15 C14 H14A 119.9 . . ?
C16 C15 C14 119.5(3) . . ?
C16 C15 H15A 120.2 . . ?
C14 C15 H15A 120.2 . . ?
C17 C16 C15 120.7(4) . . ?
C17 C16 H16A 119.7 . . ?
C15 C16 H16A 119.7 . . ?
C16 C17 C12 120.5(4) . . ?
C16 C17 H17A 119.7 . . ?
C12 C17 H17A 119.7 . . ?
C19 C18 C23 118.1(3) . . ?
C19 C18 P1 124.0(3) . . ?
C23 C18 P1 117.7(3) . . ?
C20 C19 C18 120.4(4) . . ?
C20 C19 H19A 119.8 . . ?
C18 C19 H19A 119.8 . . ?
C21 C20 C19 120.8(4) . . ?
C21 C20 H20A 119.6 . . ?
C19 C20 H20A 119.6 . . ?
C20 C21 C22 119.4(4) . . ?
C20 C21 H21A 120.3 . . ?
C22 C21 H21A 120.3 . . ?
C23 C22 C21 120.4(4) . . ?
C23 C22 H22A 119.8 . . ?
C21 C22 H22A 119.8 . . ?
C22 C23 C18 120.8(4) . . ?
C22 C23 H23A 119.6 . . ?
C18 C23 H23A 119.6 . . ?
N1 C24 S1 114.3(3) . . ?
N1 C24 H24A 108.7 . . ?
S1 C24 H24A 108.7 . . ?
N1 C24 H24B 108.7 . . ?
S1 C24 H24B 108.7 . . ?
H24A C24 H24B 107.6 . . ?
N1 C25 S2 112.8(3) . . ?
N1 C25 H25A 109.0 . . ?
S2 C25 H25A 109.0 . . ?
N1 C25 H25B 109.0 . . ?
S2 C25 H25B 109.0 . . ?
H25A C25 H25B 107.8 . . ?
C27A C26 N1 137.9(6) . . ?
C27A C26 C27' 83.5(8) . . ?
N1 C26 C27' 132.3(6) . . ?
C27A C26 C27 94.6(10) . . ?
N1 C26 C27 106.0(5) . . ?
C27' C26 C27 33.9(4) . . ?
C26 C27 S3 116.8(5) . . ?
C28 S3 C27 109.6(5) . . ?
C29 C28 S3 106.5(5) . . ?
C26 C27' S3' 103.1(4) . . ?
C27' S3' C28' 102.3(5) . . ?
C29 C28' S3' 111.2(4) . . ?
C26 C27A S3A 126.6(8) . . ?
C28A S3A C27A 91.7(11) . . ?
C29 C28A S3A 145.1(15) . . ?
C28A C29 N2 119.3(9) . . ?
C28A C29 C28' 79.4(11) . . ?
N2 C29 C28' 114.5(5) . . ?
C28A C29 C28 13.9(12) . . ?
N2 C29 C28 113.3(6) . . ?
C28' C29 C28 93.3(6) . . ?
C28A C29 C35 113.1(10) . . ?
N2 C29 C35 111.0(4) . . ?
C28' C29 C35 116.5(4) . . ?
C28 C29 C35 106.8(4) . . ?
O6 C30 N2 124.6(5) . . ?
O6 C30 O7 126.5(5) . . ?
N2 C30 O7 108.9(4) . . ?
O7 C31 C33 110.1(6) . . ?
O7 C31 C32 101.3(6) . . ?
C33 C31 C32 112.8(6) . . ?
O7 C31 C34 109.9(5) . . ?
C33 C31 C34 111.9(7) . . ?
C32 C31 C34 110.3(7) . . ?
C31 C32 H32A 109.5 . . ?
C31 C32 H32B 109.5 . . ?
H32A C32 H32B 109.5 . . ?
C31 C32 H32C 109.5 . . ?
H32A C32 H32C 109.5 . . ?
H32B C32 H32C 109.5 . . ?
C31 C33 H33A 109.5 . . ?
C31 C33 H33B 109.5 . . ?
H33A C33 H33B 109.5 . . ?
C31 C33 H33C 109.5 . . ?
H33A C33 H33C 109.5 . . ?
H33B C33 H33C 109.5 . . ?
C31 C34 H34A 109.5 . . ?
C31 C34 H34B 109.5 . . ?
H34A C34 H34B 109.5 . . ?
C31 C34 H34C 109.5 . . ?
H34A C34 H34C 109.5 . . ?
H34B C34 H34C 109.5 . . ?
O8 C35 O9 124.5(5) . . ?
O8 C35 C29 124.8(5) . . ?
O9 C35 C29 110.7(4) . . ?
C37 C36 O9 110.5(5) . . ?
C37 C36 H36A 109.6 . . ?
O9 C36 H36A 109.6 . . ?
C37 C36 H36B 109.6 . . ?
O9 C36 H36B 109.6 . . ?
H36A C36 H36B 108.1 . . ?
C36 C37 H37A 109.5 . . ?
C36 C37 H37B 109.5 . . ?
H37A C37 H37B 109.5 . . ?
C36 C37 H37C 109.5 . . ?
H37A C37 H37C 109.5 . . ?
H37B C37 H37C 109.5 . . ?

loop_
_geom_bond_atom_site_label_1
_geom_bond_atom_site_label_2
_geom_bond_distance
_geom_bond_site_symmetry_2
_geom_bond_publ_flag
Fe1 C4 1.764(4) . ?
Fe1 C5 1.766(4) . ?
Fe1 P1 2.2466(12) . ?
Fe1 S2 2.2561(12) . ?
Fe1 S1 2.2748(12) . ?
Fe1 Fe2 2.5215(10) . ?
Fe2 C3 1.777(4) . ?
Fe2 C2 1.781(4) . ?
Fe2 C1 1.816(5) . ?
Fe2 S1 2.2701(13) . ?
Fe2 S2 2.2731(12) . ?
P1 C12 1.824(4) . ?
P1 C6 1.829(4) . ?
P1 C18 1.836(4) . ?
S1 C24 1.830(4) . ?
S2 C25 1.843(4) . ?
O1 C1 1.144(6) . ?
O2 C2 1.149(5) . ?
O3 C3 1.160(5) . ?
O4 C4 1.152(5) . ?
O5 C5 1.154(5) . ?
O6 C30 1.202(6) . ?
O7 C30 1.361(6) . ?
O7 C31 1.468(7) . ?
O8 C35 1.195(6) . ?
O9 C35 1.325(6) . ?
O9 C36 1.475(6) . ?
N1 C25 1.446(5) . ?
N1 C24 1.449(5) . ?
N1 C26 1.454(6) . ?
N2 C30 1.341(6) . ?
N2 C29 1.427(6) . ?
N2 H2 0.8600 . ?
C6 C7 1.382(5) . ?
C6 C11 1.400(5) . ?
C7 C8 1.394(6) . ?
C7 H7A 0.9300 . ?
C8 C9 1.379(6) . ?
C8 H8A 0.9300 . ?
C9 C10 1.371(6) . ?
C9 H9A 0.9300 . ?
C10 C11 1.384(6) . ?
C10 H10A 0.9300 . ?
C11 H11A 0.9300 . ?
C12 C13 1.399(6) . ?
C12 C17 1.399(5) . ?
C13 C14 1.382(5) . ?
C13 H13A 0.9300 . ?
C14 C15 1.387(6) . ?
C14 H14A 0.9300 . ?
C15 C16 1.385(6) . ?
C15 H15A 0.9300 . ?
C16 C17 1.376(5) . ?
C16 H16A 0.9300 . ?
C17 H17A 0.9300 . ?
C18 C19 1.392(5) . ?
C18 C23 1.408(6) . ?
C19 C20 1.385(6) . ?
C19 H19A 0.9300 . ?
C20 C21 1.379(6) . ?
C20 H20A 0.9300 . ?
C21 C22 1.384(6) . ?
C21 H21A 0.9300 . ?
C22 C23 1.375(6) . ?
C22 H22A 0.9300 . ?
C23 H23A 0.9300 . ?
C24 H24A 0.9700 . ?
C24 H24B 0.9700 . ?
C25 H25A 0.9700 . ?
C25 H25B 0.9700 . ?
C26 C27A 1.265(14) . ?
C26 C27' 1.482(7) . ?
C26 C27 1.576(7) . ?
C27 S3 1.788(7) . ?
S3 C28 1.757(7) . ?
C28 C29 1.531(7) . ?
C27' S3' 1.781(6) . ?
S3' C28' 1.789(6) . ?
C28' C29 1.497(7) . ?
C27A S3A 1.792(8) . ?
S3A C28A 1.782(9) . ?
C28A C29 1.372(12) . ?
C29 C35 1.531(7) . ?
C31 C33 1.510(12) . ?
C31 C32 1.515(11) . ?
C31 C34 1.530(8) . ?
C32 H32A 0.9600 . ?
C32 H32B 0.9600 . ?
C32 H32C 0.9600 . ?
C33 H33A 0.9600 . ?
C33 H33B 0.9600 . ?
C33 H33C 0.9600 . ?
C34 H34A 0.9600 . ?
C34 H34B 0.9600 . ?
C34 H34C 0.9600 . ?
C36 C37 1.451(9) . ?
C36 H36A 0.9700 . ?
C36 H36B 0.9700 . ?
C37 H37A 0.9600 . ?
C37 H37B 0.9600 . ?
C37 H37C 0.9600 . ?

loop_
_geom_torsion_atom_site_label_1
_geom_torsion_atom_site_label_2
_geom_torsion_atom_site_label_3
_geom_torsion_atom_site_label_4
_geom_torsion
_geom_torsion_site_symmetry_1
_geom_torsion_site_symmetry_2
_geom_torsion_site_symmetry_3
_geom_torsion_site_symmetry_4
_geom_torsion_publ_flag
C4 Fe1 Fe2 C3 -92.17(19) . . . . ?
C5 Fe1 Fe2 C3 -0.2(2) . . . . ?
P1 Fe1 Fe2 C3 138.03(16) . . . . ?
S2 Fe1 Fe2 C3 -173.61(15) . . . . ?
S1 Fe1 Fe2 C3 78.25(15) . . . . ?
C4 Fe1 Fe2 C2 3.35(18) . . . . ?
C5 Fe1 Fe2 C2 95.31(19) . . . . ?
P1 Fe1 Fe2 C2 -126.45(15) . . . . ?
S2 Fe1 Fe2 C2 -78.09(14) . . . . ?
S1 Fe1 Fe2 C2 173.77(13) . . . . ?
C4 Fe1 Fe2 C1 136.8(3) . . . . ?
C5 Fe1 Fe2 C1 -131.2(3) . . . . ?
P1 Fe1 Fe2 C1 7.0(3) . . . . ?
S2 Fe1 Fe2 C1 55.4(2) . . . . ?
S1 Fe1 Fe2 C1 -52.8(2) . . . . ?
C4 Fe1 Fe2 S1 -170.42(13) . . . . ?
C5 Fe1 Fe2 S1 -78.45(14) . . . . ?
P1 Fe1 Fe2 S1 59.79(9) . . . . ?
S2 Fe1 Fe2 S1 108.14(5) . . . . ?
C4 Fe1 Fe2 S2 81.44(13) . . . . ?
C5 Fe1 Fe2 S2 173.40(14) . . . . ?
P1 Fe1 Fe2 S2 -48.35(9) . . . . ?
S1 Fe1 Fe2 S2 -108.14(6) . . . . ?
C4 Fe1 P1 C12 -36.42(19) . . . . ?
C5 Fe1 P1 C12 -127.13(19) . . . . ?
S2 Fe1 P1 C12 53.85(15) . . . . ?
S1 Fe1 P1 C12 144.09(14) . . . . ?
Fe2 Fe1 P1 C12 94.32(16) . . . . ?
C4 Fe1 P1 C6 -158.52(17) . . . . ?
C5 Fe1 P1 C6 110.77(19) . . . . ?
S2 Fe1 P1 C6 -68.25(13) . . . . ?
S1 Fe1 P1 C6 21.98(13) . . . . ?
Fe2 Fe1 P1 C6 -27.78(16) . . . . ?
C4 Fe1 P1 C18 81.97(18) . . . . ?
C5 Fe1 P1 C18 -8.74(19) . . . . ?
S2 Fe1 P1 C18 172.25(13) . . . . ?
S1 Fe1 P1 C18 -97.52(14) . . . . ?
Fe2 Fe1 P1 C18 -147.29(14) . . . . ?
C3 Fe2 S1 C24 138.1(2) . . . . ?
C2 Fe2 S1 C24 -127.9(3) . . . . ?
C1 Fe2 S1 C24 40.85(18) . . . . ?
S2 Fe2 S1 C24 -60.50(14) . . . . ?
Fe1 Fe2 S1 C24 -112.69(14) . . . . ?
C3 Fe2 S1 Fe1 -109.17(14) . . . . ?
C2 Fe2 S1 Fe1 -15.2(3) . . . . ?
C1 Fe2 S1 Fe1 153.54(13) . . . . ?
S2 Fe2 S1 Fe1 52.19(4) . . . . ?
C4 Fe1 S1 C24 120.8(3) . . . . ?
C5 Fe1 S1 C24 -157.4(2) . . . . ?
P1 Fe1 S1 C24 -60.37(16) . . . . ?
S2 Fe1 S1 C24 45.05(15) . . . . ?
Fe2 Fe1 S1 C24 97.77(15) . . . . ?
C4 Fe1 S1 Fe2 23.1(3) . . . . ?
C5 Fe1 S1 Fe2 104.81(14) . . . . ?
P1 Fe1 S1 Fe2 -158.14(4) . . . . ?
S2 Fe1 S1 Fe2 -52.72(4) . . . . ?
C4 Fe1 S2 C25 155.55(19) . . . . ?
C5 Fe1 S2 C25 -116.8(4) . . . . ?
P1 Fe1 S2 C25 60.80(15) . . . . ?
S1 Fe1 S2 C25 -48.32(14) . . . . ?
Fe2 Fe1 S2 C25 -100.80(14) . . . . ?
C4 Fe1 S2 Fe2 -103.65(13) . . . . ?
C5 Fe1 S2 Fe2 -16.0(3) . . . . ?
P1 Fe1 S2 Fe2 161.60(4) . . . . ?
S1 Fe1 S2 Fe2 52.48(4) . . . . ?
C3 Fe2 S2 C25 126.6(4) . . . . ?
C2 Fe2 S2 C25 -146.8(2) . . . . ?
C1 Fe2 S2 C25 -44.4(2) . . . . ?
S1 Fe2 S2 C25 55.42(15) . . . . ?
Fe1 Fe2 S2 C25 108.08(15) . . . . ?
C3 Fe2 S2 Fe1 18.5(4) . . . . ?
C2 Fe2 S2 Fe1 105.14(14) . . . . ?
C1 Fe2 S2 Fe1 -152.45(15) . . . . ?
S1 Fe2 S2 Fe1 -52.67(4) . . . . ?
C3 Fe2 C1 O1 10(5) . . . . ?
C2 Fe2 C1 O1 -84(5) . . . . ?
S1 Fe2 C1 O1 101(5) . . . . ?
S2 Fe2 C1 O1 -173(5) . . . . ?
Fe1 Fe2 C1 O1 143(5) . . . . ?
C3 Fe2 C2 O2 66(7) . . . . ?
C1 Fe2 C2 O2 164(7) . . . . ?
S1 Fe2 C2 O2 -27(7) . . . . ?
S2 Fe2 C2 O2 -95(7) . . . . ?
Fe1 Fe2 C2 O2 -40(7) . . . . ?
C2 Fe2 C3 O3 43(23) . . . . ?
C1 Fe2 C3 O3 -60(23) . . . . ?
S1 Fe2 C3 O3 -161(23) . . . . ?
S2 Fe2 C3 O3 129(23) . . . . ?
Fe1 Fe2 C3 O3 145(23) . . . . ?
C5 Fe1 C4 O4 -20(7) . . . . ?
P1 Fe1 C4 O4 -118(7) . . . . ?
S2 Fe1 C4 O4 136(7) . . . . ?
S1 Fe1 C4 O4 61(8) . . . . ?
Fe2 Fe1 C4 O4 80(7) . . . . ?
C4 Fe1 C5 O5 37(7) . . . . ?
P1 Fe1 C5 O5 132(6) . . . . ?
S2 Fe1 C5 O5 -51(7) . . . . ?
S1 Fe1 C5 O5 -119(7) . . . . ?
Fe2 Fe1 C5 O5 -64(7) . . . . ?
C12 P1 C6 C7 -9.3(4) . . . . ?
C18 P1 C6 C7 -115.9(3) . . . . ?
Fe1 P1 C6 C7 120.5(3) . . . . ?
C12 P1 C6 C11 172.3(3) . . . . ?
C18 P1 C6 C11 65.7(3) . . . . ?
Fe1 P1 C6 C11 -57.9(3) . . . . ?
C11 C6 C7 C8 0.8(6) . . . . ?
P1 C6 C7 C8 -177.5(3) . . . . ?
C6 C7 C8 C9 -0.3(7) . . . . ?
C7 C8 C9 C10 -1.1(7) . . . . ?
C8 C9 C10 C11 2.0(7) . . . . ?
C9 C10 C11 C6 -1.4(6) . . . . ?
C7 C6 C11 C10 0.0(6) . . . . ?
P1 C6 C11 C10 178.5(3) . . . . ?
C6 P1 C12 C13 -73.7(3) . . . . ?
C18 P1 C12 C13 33.8(3) . . . . ?
Fe1 P1 C12 C13 156.9(3) . . . . ?
C6 P1 C12 C17 101.1(3) . . . . ?
C18 P1 C12 C17 -151.4(3) . . . . ?
Fe1 P1 C12 C17 -28.4(4) . . . . ?
C17 C12 C13 C14 0.3(6) . . . . ?
P1 C12 C13 C14 175.2(3) . . . . ?
C12 C13 C14 C15 -0.5(6) . . . . ?
C13 C14 C15 C16 0.6(6) . . . . ?
C14 C15 C16 C17 -0.4(7) . . . . ?
C15 C16 C17 C12 0.2(7) . . . . ?
C13 C12 C17 C16 -0.1(6) . . . . ?
P1 C12 C17 C16 -175.0(3) . . . . ?
C12 P1 C18 C19 -107.2(3) . . . . ?
C6 P1 C18 C19 -1.0(4) . . . . ?
Fe1 P1 C18 C19 126.0(3) . . . . ?
C12 P1 C18 C23 77.2(3) . . . . ?
C6 P1 C18 C23 -176.6(3) . . . . ?
Fe1 P1 C18 C23 -49.6(3) . . . . ?
C23 C18 C19 C20 2.6(6) . . . . ?
P1 C18 C19 C20 -173.0(3) . . . . ?
C18 C19 C20 C21 -1.4(6) . . . . ?
C19 C20 C21 C22 -0.7(6) . . . . ?
C20 C21 C22 C23 1.6(6) . . . . ?
C21 C22 C23 C18 -0.4(6) . . . . ?
C19 C18 C23 C22 -1.7(6) . . . . ?
P1 C18 C23 C22 174.2(3) . . . . ?
C25 N1 C24 S1 68.2(4) . . . . ?
C26 N1 C24 S1 -154.4(3) . . . . ?
Fe2 S1 C24 N1 13.1(3) . . . . ?
Fe1 S1 C24 N1 -59.4(3) . . . . ?
C24 N1 C25 S2 -74.7(4) . . . . ?
C26 N1 C25 S2 147.8(3) . . . . ?
Fe1 S2 C25 N1 70.8(3) . . . . ?
Fe2 S2 C25 N1 -1.9(3) . . . . ?
C25 N1 C26 C27A -53.6(15) . . . . ?
C24 N1 C26 C27A 170.2(14) . . . . ?
C25 N1 C26 C27' 87.6(6) . . . . ?
C24 N1 C26 C27' -48.6(7) . . . . ?
C25 N1 C26 C27 62.7(5) . . . . ?
C24 N1 C26 C27 -73.5(5) . . . . ?
C27A C26 C27 S3 -56.1(8) . . . . ?
N1 C26 C27 S3 161.0(5) . . . . ?
C27' C26 C27 S3 15.0(7) . . . . ?
C26 C27 S3 C28 66.6(7) . . . . ?
C27 S3 C28 C29 73.1(7) . . . . ?
C27A C26 C27' S3' 88.6(9) . . . . ?
N1 C26 C27' S3' -66.4(8) . . . . ?
C27 C26 C27' S3' -19.7(6) . . . . ?
C26 C27' S3' C28' -82.1(6) . . . . ?
C27' S3' C28' C29 -79.8(6) . . . . ?
N1 C26 C27A S3A -170.6(7) . . . . ?
C27' C26 C27A S3A 37.2(15) . . . . ?
C27 C26 C27A S3A 69.3(16) . . . . ?
C26 C27A S3A C28A -87.0(18) . . . . ?
C27A S3A C28A C29 -86(3) . . . . ?
S3A C28A C29 N2 -168(2) . . . . ?
S3A C28A C29 C28' 80(3) . . . . ?
S3A C28A C29 C28 -100(5) . . . . ?
S3A C28A C29 C35 -35(3) . . . . ?
C30 N2 C29 C28A -161.2(13) . . . . ?
C30 N2 C29 C28' -69.9(6) . . . . ?
C30 N2 C29 C28 -175.3(5) . . . . ?
C30 N2 C29 C35 64.6(6) . . . . ?
S3' C28' C29 C28A 59.3(10) . . . . ?
S3' C28' C29 N2 -58.1(7) . . . . ?
S3' C28' C29 C28 59.4(7) . . . . ?
S3' C28' C29 C35 170.0(4) . . . . ?
S3 C28 C29 C28A -59(4) . . . . ?
S3 C28 C29 N2 59.6(8) . . . . ?
S3 C28 C29 C28' -58.9(7) . . . . ?
S3 C28 C29 C35 -177.9(5) . . . . ?
C29 N2 C30 O6 -0.2(7) . . . . ?
C29 N2 C30 O7 -179.3(4) . . . . ?
C31 O7 C30 O6 4.2(8) . . . . ?
C31 O7 C30 N2 -176.7(4) . . . . ?
C30 O7 C31 C33 61.2(6) . . . . ?
C30 O7 C31 C32 -179.2(5) . . . . ?
C30 O7 C31 C34 -62.6(8) . . . . ?
C36 O9 C35 O8 1.8(7) . . . . ?
C36 O9 C35 C29 -176.4(4) . . . . ?
C28A C29 C35 O8 -110.1(12) . . . . ?
N2 C29 C35 O8 27.0(7) . . . . ?
C28' C29 C35 O8 160.5(6) . . . . ?
C28 C29 C35 O8 -96.9(7) . . . . ?
C28A C29 C35 O9 68.1(12) . . . . ?
N2 C29 C35 O9 -154.8(4) . . . . ?
C28' C29 C35 O9 -21.3(7) . . . . ?
C28 C29 C35 O9 81.3(7) . . . . ?
C35 O9 C36 C37 90.5(6) . . . . ?
